data_7123408
loop_
_publ_author_name
'Fu, Caixia'
'Luo, Shuai'
'Li, Zhenzhen'
'Ai, Xin'
'Pang, Zhenguo'
'Li, Chuan'
'Chen, Kuan'
'Zhou, Liang'
'Li, Feng'
'Huang, Yan'
'Lu, Zhiyun'

_publ_section_title
;
 Highly Efficient Deep-Blue OLEDs Based on Hybridized Local and
 Charge-Transfer Emitters Bearing Pyrene as the Structural Unit
;
_journal_name_full 'Chemical Communications'
_journal_paper_doi 10.1039/C9CC02355K
_journal_year 2019
_chemical_formula_moiety 'C47 H30 O2 S'
_chemical_formula_sum 'C50 H33 O2 S'
_chemical_formula_weight 697.82
_space_group_crystal_system monoclinic
_space_group_IT_number 15
_space_group_name_Hall '-I 2ya'
_space_group_name_H-M_alt 'I 1 2/a 1'
_symmetry_space_group_name_Hall '-I 2ya'
_symmetry_space_group_name_H-M 'I 1 2/a 1'
_atom_sites_solution_hydrogens geom
_atom_sites_solution_primary direct
_audit_creation_date 2018-06-29
_audit_creation_method
;
Olex2 1.2
(compiled 2018.05.29 svn.r3508 for OlexSys, GUI svn.r5506)
;
_audit_update_record
;
2019-01-29 deposited with the CCDC.    2019-05-07 downloaded from the CCDC.
;
_cell_angle_alpha 90
_cell_angle_beta 94.2707(16)
_cell_angle_gamma 90
_cell_formula_units_Z 8
_cell_length_a 14.6939(3)
_cell_length_b 15.6770(3)
_cell_length_c 31.8617(6)
_cell_measurement_reflns_used 9550
_cell_measurement_temperature 298.2(3)
_cell_measurement_theta_max 73.0140
_cell_measurement_theta_min 3.9200
_cell_volume 7319.2(2)
_computing_cell_refinement 'CrysAlisPro 1.171.38.46 (Rigaku OD, 2015)'
_computing_data_collection 'CrysAlisPro 1.171.38.46 (Rigaku OD, 2015)'
_computing_data_reduction 'CrysAlisPro 1.171.38.46 (Rigaku OD, 2015)'
_computing_molecular_graphics 'Olex2 (Dolomanov et al., 2009)'
_computing_publication_material 'Olex2 (Dolomanov et al., 2009)'
_computing_structure_refinement 'ShelXL (Sheldrick, 2015)'
_computing_structure_solution 'ShelXT (Sheldrick, 2015)'
_diffrn_ambient_environment air
_diffrn_ambient_temperature 298.2(3)
_diffrn_detector 'CCD plate'
_diffrn_detector_area_resol_mean 15.9595
_diffrn_detector_type EosS2
_diffrn_measured_fraction_theta_full 1.000
_diffrn_measured_fraction_theta_max 0.982
_diffrn_measurement_details
;
List of Runs (angles in degrees, time in seconds):

  # Type    Start    End  Width  t~exp~   \w     \q     \k     \f   Frames
#--------------------------------------------------------------------------
  1  \w   -104.00 -20.00   1.00    2.64    --  -36.29 -57.00  60.00   84
  2  \w   -104.00 -10.00   1.00    2.64    --  -36.29 -77.00-120.00   94
  3  \w    -63.00  31.00   1.00    2.64    --  -36.29  77.00 -60.00   94
  4  \w    -55.00  33.00   1.00    2.64    --  -36.29  38.00-150.00   88
  5  \w     23.00  90.00   1.00    2.64    --   36.29-125.00  90.00   67
  6  \w     91.00 176.00   1.00   10.55    --  108.71  61.00   0.00   85
  7  \w     39.00 109.00   1.00   10.55    --  108.71 -94.00 -60.00   70
  8  \w     42.00 127.00   1.00   10.55    --  108.71 -61.00  30.00   85
  9  \w    100.00 178.00   1.00   10.55    --  108.71 111.00 -90.00   78
 10  \w     91.00 177.00   1.00   10.55    --  108.71  45.00  90.00   86
 11  \w     40.00 126.00   1.00   10.55    --  108.71 -45.00 -90.00   86
 12  \w     91.00 177.00   1.00   10.55    --  108.71  45.00  60.00   86
 13  \w     39.00 109.00   1.00   10.55    --  108.71 -94.00  30.00   70
 14  \w   -104.00 -10.00   1.00    2.64    --  -36.29 -77.00 -30.00   94
 15  \w   -104.00 -20.00   1.00    2.64    --  -36.29 -57.00 150.00   84
;
_diffrn_measurement_device 'four-circle diffractometer'
_diffrn_measurement_device_type 'New Gemini, Dual, Cu at zero, EosS2'
_diffrn_measurement_method '\w scans'
_diffrn_orient_matrix_type 'CrysAlisPro convention (1999,Acta A55,543-557)'
_diffrn_orient_matrix_UB_11 0.0170628000
_diffrn_orient_matrix_UB_12 0.0803142000
_diffrn_orient_matrix_UB_13 -0.0261990000
_diffrn_orient_matrix_UB_21 0.0008995000
_diffrn_orient_matrix_UB_22 0.0550368000
_diffrn_orient_matrix_UB_23 0.0400998000
_diffrn_orient_matrix_UB_31 0.1036615000
_diffrn_orient_matrix_UB_32 -0.0136203000
_diffrn_orient_matrix_UB_33 0.0076293000
_diffrn_radiation_monochromator graphite
_diffrn_radiation_probe x-ray
_diffrn_radiation_type CuK\a
_diffrn_radiation_wavelength 1.54184
_diffrn_reflns_av_R_equivalents 0.0233
_diffrn_reflns_av_unetI/netI 0.0188
_diffrn_reflns_Laue_measured_fraction_full 1.000
_diffrn_reflns_Laue_measured_fraction_max 0.982
_diffrn_reflns_limit_h_max 18
_diffrn_reflns_limit_h_min -14
_diffrn_reflns_limit_k_max 17
_diffrn_reflns_limit_k_min -19
_diffrn_reflns_limit_l_max 39
_diffrn_reflns_limit_l_min -38
_diffrn_reflns_number 20577
_diffrn_reflns_point_group_measured_fraction_full 1.000
_diffrn_reflns_point_group_measured_fraction_max 0.982
_diffrn_reflns_theta_full 67.684
_diffrn_reflns_theta_max 72.924
_diffrn_reflns_theta_min 4.130
_diffrn_source 'fine-focus sealed X-ray tube'
_diffrn_source_type 'Enhance (Cu) X-ray Source'
_exptl_absorpt_coefficient_mu 1.103
_exptl_absorpt_correction_T_max 1.00000
_exptl_absorpt_correction_T_min 0.68281
_exptl_absorpt_correction_type multi-scan
_exptl_absorpt_process_details
;
CrysAlisPro 1.171.38.46 (Rigaku Oxford Diffraction, 2015)
Empirical absorption correction using spherical harmonics,
 implemented in SCALE3 ABSPACK scaling algorithm.
;
_exptl_crystal_colour_lustre clear
_exptl_crystal_colour_modifier yellowish
_exptl_crystal_colour_primary yellow
_exptl_crystal_density_diffrn 1.267
_exptl_crystal_description block
_exptl_crystal_F_000 2920
_exptl_crystal_size_max 0.5
_exptl_crystal_size_mid 0.4
_exptl_crystal_size_min 0.3
_refine_diff_density_max 3.239
_refine_diff_density_min -0.472
_refine_diff_density_rms 0.167
_refine_ls_extinction_method none
_refine_ls_goodness_of_fit_ref 2.691
_refine_ls_hydrogen_treatment constr
_refine_ls_matrix_type full
_refine_ls_number_parameters 453
_refine_ls_number_reflns 7179
_refine_ls_number_restraints 0
_refine_ls_restrained_S_all 2.691
_refine_ls_R_factor_all 0.1135
_refine_ls_R_factor_gt 0.1072
_refine_ls_shift/su_max 0.000
_refine_ls_shift/su_mean 0.000
_refine_ls_structure_factor_coef Fsqd
_refine_ls_weighting_details 'w=1/[\s^2^(Fo^2^)+(0.1000P)^2^] where P=(Fo^2^+2Fc^2^)/3'
_refine_ls_weighting_scheme calc
_refine_ls_wR_factor_gt 0.3161
_refine_ls_wR_factor_ref 0.3233
_reflns_Friedel_coverage 0.000
_reflns_number_gt 6315
_reflns_number_total 7179
_reflns_threshold_expression 'I > 2\s(I)'
_cod_data_source_file c9cc02355k2.cif
_cod_data_source_block lzy-fcx-f
_cod_database_code 7123408
_shelx_shelxl_version_number 2014/7
_shelx_space_group_comment
;
The symmetry employed for this shelxl refinement is uniquely defined
by the following loop, which should always be used as a source of
symmetry information in preference to the above space-group names.
They are only intended as comments.
;
_reflns_odcompleteness_completeness 99.93
_reflns_odcompleteness_iscentric 1
_reflns_odcompleteness_theta 66.97
_olex2_refinement_description
;
1. Fixed Uiso
 At 1.2 times of:
  All C(H) groups
 At 1.5 times of:
  All C(H,H,H) groups
2.a Aromatic/amide H refined with riding coordinates:
 C006(H006), C00E(H00E), C00I(H00I), C00J(H00J), C00K(H00K), C00M(H00M),
 C00N(H00N), C00P(H00P), C00U(H00U), C00X(H00X), C00Y(H00Y), C00Z(H00Z),
 C010(H010), C011(H011), C012(H012), C014(H014), C016(H016), C018(H018),
 C019(H019), C01A(H01G), C01B(H01H), C01C(H01I), C01D(H01J), C01E(H01K)
2.b Idealised Me refined as rotating group:
 C013(H01A,H01B,H01C), C017(H01D,H01E,H01F)
;
_olex2_date_sample_data_collection 2018-06-28
_olex2_submission_special_instructions 'No special instructions were received'
_oxdiff_exptl_absorpt_empirical_details
;
Empirical correction (ABSPACK) includes:
- Absorption correction using spherical harmonics
- Frame scaling
- Detector area scaling
;
_oxdiff_exptl_absorpt_empirical_full_max 1.556
_oxdiff_exptl_absorpt_empirical_full_min 0.713

loop_
_space_group_symop_operation_xyz
'x, y, z'
'-x+1/2, y, -z'
'x+1/2, y+1/2, z+1/2'
'-x+1, y+1/2, -z+1/2'
'-x, -y, -z'
'x-1/2, -y, z'
'-x+1/2, -y+1/2, -z+1/2'
'x, -y+1/2, z+1/2'

loop_
_atom_site_label
_atom_site_type_symbol
_atom_site_fract_x
_atom_site_fract_y
_atom_site_fract_z
_atom_site_U_iso_or_equiv
_atom_site_adp_type
_atom_site_occupancy
_atom_site_site_symmetry_order
_atom_site_calc_flag
_atom_site_refinement_flags_posn
S01 S 0.24201(5) 0.40439(4) 0.32263(2) 0.0367(3) Uani 1 1 d .
O002 O 0.14536(17) 0.41627(17) 0.32321(9) 0.0534(6) Uani 1 1 d .
O003 O 0.2739(2) 0.35108(17) 0.29015(8) 0.0568(7) Uani 1 1 d .
C004 C 0.4217(2) 0.90031(18) 0.29914(9) 0.0382(7) Uani 1 1 d .
C005 C 0.3815(2) 0.51801(19) 0.34050(9) 0.0357(6) Uani 1 1 d .
C006 C 0.4189(2) 0.59876(18) 0.33425(10) 0.0376(7) Uani 1 1 d .
H006 H 0.4769 0.6108 0.3466 0.045 Uiso 1 1 calc R
C007 C 0.4188(2) 0.74483(19) 0.30300(9) 0.0377(7) Uani 1 1 d .
C008 C 0.2859(2) 0.36510(19) 0.37148(10) 0.0373(6) Uani 1 1 d .
C009 C 0.3729(2) 0.66190(19) 0.31024(10) 0.0378(6) Uani 1 1 d .
C00A C 0.3761(2) 0.82408(19) 0.30944(10) 0.0379(6) Uani 1 1 d .
C00B C 0.2949(2) 0.50402(18) 0.32065(9) 0.0355(6) Uani 1 1 d .
C00C C 0.5095(2) 0.8969(2) 0.28329(10) 0.0423(7) Uani 1 1 d .
C00D C 0.3745(2) 0.3848(2) 0.38716(10) 0.0382(6) Uani 1 1 d .
C00E C 0.5068(2) 0.7439(2) 0.28907(10) 0.0430(7) Uani 1 1 d .
H00E H 0.5362 0.6919 0.2864 0.052 Uiso 1 1 calc R
C00F C 0.4361(2) 0.4496(2) 0.36616(11) 0.0416(7) Uani 1 1 d .
C00G C 0.3540(2) 0.2803(2) 0.44280(10) 0.0455(7) Uani 1 1 d .
C00H C 0.3814(3) 0.9814(2) 0.30634(10) 0.0442(7) Uani 1 1 d .
C00I C 0.2303(2) 0.3076(2) 0.39125(11) 0.0449(7) Uani 1 1 d .
H00I H 0.1709 0.2976 0.3803 0.054 Uiso 1 1 calc R
C00J C 0.5513(2) 0.8179(2) 0.27918(11) 0.0469(8) Uani 1 1 d .
H00J H 0.6096 0.8151 0.2697 0.056 Uiso 1 1 calc R
C00K C 0.4068(2) 0.3396(2) 0.42314(11) 0.0427(7) Uani 1 1 d .
H00K H 0.4661 0.3496 0.4343 0.051 Uiso 1 1 calc R
C00L C 0.4122(2) 0.1083(2) 0.52555(10) 0.0444(8) Uani 1 1 d .
C00M C 0.2475(2) 0.5656(2) 0.29629(11) 0.0431(7) Uani 1 1 d .
H00M H 0.1897 0.5538 0.2837 0.052 Uiso 1 1 calc R
C00N C 0.2644(2) 0.2662(2) 0.42691(11) 0.0499(8) Uani 1 1 d .
H00N H 0.2276 0.2286 0.4405 0.060 Uiso 1 1 calc R
C00O C 0.3917(2) 0.2350(2) 0.48155(10) 0.0466(8) Uani 1 1 d .
C00P C 0.2867(2) 0.6440(2) 0.29093(11) 0.0441(7) Uani 1 1 d .
H00P H 0.2557 0.6852 0.2744 0.053 Uiso 1 1 calc R
C00Q C 0.4034(2) 0.0182(3) 0.53107(12) 0.0493(8) Uani 1 1 d .
C00R C 0.3821(2) 0.1462(2) 0.48614(10) 0.0424(7) Uani 1 1 d .
C00S C 0.3681(2) -0.0337(3) 0.49753(13) 0.0513(8) Uani 1 1 d .
C00T C 0.4277(3) 1.0575(2) 0.29606(11) 0.0535(9) Uani 1 1 d .
C00U C 0.2904(2) 0.8321(2) 0.32809(12) 0.0491(8) Uani 1 1 d .
H00U H 0.2593 0.7830 0.3350 0.059 Uiso 1 1 calc R
C00V C 0.4517(2) 0.1589(3) 0.55865(11) 0.0505(8) Uani 1 1 d .
C00W C 0.2964(3) 0.9862(2) 0.32498(12) 0.0521(9) Uani 1 1 d .
C00X C 0.3470(3) 0.0907(2) 0.45276(11) 0.0499(8) Uani 1 1 d .
H00X H 0.3285 0.1141 0.4267 0.060 Uiso 1 1 calc R
C00Y C 0.5537(3) 0.9752(2) 0.27301(12) 0.0542(9) Uani 1 1 d .
H00Y H 0.6103 0.9732 0.2618 0.065 Uiso 1 1 calc R
C00Z C 0.4344(3) 0.2832(3) 0.51414(12) 0.0540(9) Uani 1 1 d .
H00Z H 0.4427 0.3414 0.5104 0.065 Uiso 1 1 calc R
C010 C 0.4646(3) 0.2459(3) 0.55191(12) 0.0573(9) Uani 1 1 d .
H010 H 0.4938 0.2790 0.5731 0.069 Uiso 1 1 calc R
C011 C 0.3403(3) 0.0057(3) 0.45824(13) 0.0532(8) Uani 1 1 d .
H011 H 0.3171 -0.0280 0.4359 0.064 Uiso 1 1 calc R
C012 C 0.5149(3) 1.0506(3) 0.27930(12) 0.0616(11) Uani 1 1 d .
H012 H 0.5456 1.1001 0.2726 0.074 Uiso 1 1 calc R
C013 C 0.4927(3) 0.3992(3) 0.33531(15) 0.0623(11) Uani 1 1 d .
H01A H 0.4523 0.3739 0.3137 0.094 Uiso 1 1 calc GR
H01B H 0.5268 0.3552 0.3504 0.094 Uiso 1 1 calc GR
H01C H 0.5339 0.4373 0.3227 0.094 Uiso 1 1 calc GR
C014 C 0.2538(3) 0.9093(3) 0.33593(14) 0.0577(10) Uani 1 1 d .
H014 H 0.1991 0.9118 0.3489 0.069 Uiso 1 1 calc R
C015 C 0.4309(3) -0.0194(3) 0.57059(13) 0.0602(10) Uani 1 1 d .
C016 C 0.3632(3) -0.1222(3) 0.50392(17) 0.0649(11) Uani 1 1 d .
H016 H 0.3407 -0.1573 0.4820 0.078 Uiso 1 1 calc R
C017 C 0.5014(3) 0.4923(3) 0.39985(16) 0.0726(14) Uani 1 1 d .
H01D H 0.5396 0.5324 0.3866 0.109 Uiso 1 1 calc GR
H01E H 0.5387 0.4496 0.4142 0.109 Uiso 1 1 calc GR
H01F H 0.4666 0.5217 0.4197 0.109 Uiso 1 1 calc GR
C018 C 0.4779(3) 0.1188(4) 0.59831(13) 0.0678(12) Uani 1 1 d .
H018 H 0.5031 0.1518 0.6205 0.081 Uiso 1 1 calc R
C019 C 0.2590(4) 1.0675(3) 0.33185(16) 0.0712(12) Uani 1 1 d .
H019 H 0.2032 1.0718 0.3437 0.085 Uiso 1 1 calc R
C01A C 0.4669(3) 0.0355(4) 0.60393(14) 0.0728(13) Uani 1 1 d .
H01G H 0.4830 0.0121 0.6303 0.087 Uiso 1 1 calc R
C01B C 0.3913(3) -0.1578(3) 0.5422(2) 0.0766(14) Uani 1 1 d .
H01H H 0.3884 -0.2166 0.5459 0.092 Uiso 1 1 calc R
C01C C 0.3861(4) 1.1365(3) 0.30391(14) 0.0732(14) Uani 1 1 d .
H01I H 0.4150 1.1869 0.2972 0.088 Uiso 1 1 calc R
C01D C 0.4239(3) -0.1064(4) 0.57537(19) 0.0782(15) Uani 1 1 d .
H01J H 0.4413 -0.1311 0.6013 0.094 Uiso 1 1 calc R
C01E C 0.3038(5) 1.1399(3) 0.32129(16) 0.0801(15) Uani 1 1 d .
H01K H 0.2777 1.1928 0.3260 0.096 Uiso 1 1 calc R

loop_
_atom_site_aniso_label
_atom_site_aniso_U_11
_atom_site_aniso_U_22
_atom_site_aniso_U_33
_atom_site_aniso_U_23
_atom_site_aniso_U_13
_atom_site_aniso_U_12
S01 0.0390(5) 0.0281(4) 0.0425(5) 0.0002(2) -0.0005(3) -0.0035(2)
O002 0.0411(13) 0.0450(13) 0.0723(17) 0.0080(12) -0.0065(11) -0.0075(10)
O003 0.0808(19) 0.0404(13) 0.0495(13) -0.0071(10) 0.0065(12) -0.0015(12)
C004 0.0497(18) 0.0293(15) 0.0342(14) 0.0026(10) -0.0052(12) -0.0002(12)
C005 0.0367(15) 0.0304(14) 0.0401(14) 0.0026(11) 0.0022(11) 0.0010(11)
C006 0.0368(15) 0.0316(15) 0.0438(15) 0.0040(11) -0.0008(11) -0.0020(11)
C007 0.0429(16) 0.0292(14) 0.0401(15) 0.0039(11) -0.0023(12) -0.0008(11)
C008 0.0374(15) 0.0310(14) 0.0437(15) 0.0036(12) 0.0049(11) -0.0009(11)
C009 0.0430(16) 0.0280(14) 0.0424(15) 0.0027(11) 0.0029(12) -0.0011(12)
C00A 0.0426(16) 0.0313(15) 0.0391(14) 0.0030(11) -0.0013(11) 0.0005(12)
C00B 0.0386(15) 0.0281(13) 0.0396(14) 0.0028(11) 0.0019(11) -0.0022(11)
C00C 0.0518(18) 0.0356(16) 0.0392(15) 0.0061(12) 0.0017(13) -0.0054(13)
C00D 0.0374(15) 0.0342(14) 0.0432(15) 0.0040(12) 0.0058(12) 0.0004(12)
C00E 0.0466(17) 0.0337(15) 0.0486(17) 0.0022(13) 0.0030(13) 0.0025(13)
C00F 0.0338(14) 0.0364(15) 0.0543(17) 0.0141(13) 0.0011(12) -0.0015(12)
C00G 0.0511(18) 0.0427(17) 0.0435(16) 0.0083(13) 0.0085(13) -0.0030(14)
C00H 0.062(2) 0.0305(15) 0.0384(15) 0.0022(12) -0.0104(13) 0.0032(13)
C00I 0.0387(16) 0.0452(17) 0.0511(17) 0.0067(14) 0.0051(13) -0.0055(13)
C00J 0.0479(17) 0.0438(18) 0.0500(18) 0.0036(14) 0.0098(14) -0.0027(14)
C00K 0.0384(15) 0.0410(16) 0.0485(16) 0.0091(13) 0.0023(12) -0.0016(12)
C00L 0.0357(15) 0.057(2) 0.0411(16) 0.0117(14) 0.0076(12) 0.0016(13)
C00M 0.0419(16) 0.0367(16) 0.0489(17) 0.0030(13) -0.0083(12) -0.0015(13)
C00N 0.0468(18) 0.0510(19) 0.0528(19) 0.0139(15) 0.0107(14) -0.0074(14)
C00O 0.0471(17) 0.051(2) 0.0417(16) 0.0100(14) 0.0057(13) -0.0018(14)
C00P 0.0463(17) 0.0317(15) 0.0524(18) 0.0106(13) -0.0083(13) 0.0018(12)
C00Q 0.0334(15) 0.058(2) 0.0571(19) 0.0173(16) 0.0092(13) 0.0044(14)
C00R 0.0407(15) 0.0479(18) 0.0390(15) 0.0071(13) 0.0060(12) -0.0025(13)
C00S 0.0378(16) 0.050(2) 0.067(2) 0.0092(16) 0.0117(14) -0.0008(14)
C00T 0.084(3) 0.0298(16) 0.0446(17) 0.0073(13) -0.0094(16) -0.0001(16)
C00U 0.0472(18) 0.0397(17) 0.061(2) 0.0022(15) 0.0076(15) -0.0006(14)
C00V 0.0438(17) 0.067(2) 0.0410(16) 0.0082(15) 0.0035(13) 0.0021(16)
C00W 0.060(2) 0.0402(18) 0.0540(19) -0.0060(15) -0.0076(15) 0.0140(15)
C00X 0.0514(19) 0.056(2) 0.0425(17) 0.0073(14) 0.0019(14) -0.0067(15)
C00Y 0.064(2) 0.047(2) 0.0519(19) 0.0104(16) 0.0061(16) -0.0128(17)
C00Z 0.058(2) 0.049(2) 0.0545(19) 0.0034(16) 0.0055(15) -0.0070(16)
C010 0.059(2) 0.066(2) 0.0462(18) -0.0051(16) -0.0008(15) -0.0054(18)
C011 0.0492(19) 0.052(2) 0.059(2) -0.0034(16) 0.0047(15) -0.0065(15)
C012 0.094(3) 0.0383(19) 0.0511(19) 0.0150(15) -0.0004(19) -0.0190(19)
C013 0.051(2) 0.054(2) 0.086(3) 0.028(2) 0.0284(19) 0.0166(16)
C014 0.049(2) 0.055(2) 0.070(2) -0.0033(18) 0.0102(17) 0.0103(16)
C015 0.0449(19) 0.073(3) 0.063(2) 0.028(2) 0.0070(16) 0.0065(17)
C016 0.050(2) 0.053(2) 0.094(3) 0.014(2) 0.0136(19) -0.0023(17)
C017 0.062(2) 0.065(3) 0.085(3) 0.038(2) -0.032(2) -0.026(2)
C018 0.064(2) 0.092(3) 0.046(2) 0.010(2) -0.0078(17) 0.003(2)
C019 0.085(3) 0.051(2) 0.076(3) -0.012(2) 0.000(2) 0.022(2)
C01A 0.071(3) 0.092(3) 0.054(2) 0.032(2) -0.0054(19) 0.008(2)
C01B 0.058(3) 0.056(2) 0.117(4) 0.032(3) 0.016(3) 0.005(2)
C01C 0.128(4) 0.0283(17) 0.061(2) 0.0045(16) -0.005(2) 0.005(2)
C01D 0.056(2) 0.085(3) 0.095(4) 0.049(3) 0.009(2) 0.009(2)
C01E 0.129(5) 0.036(2) 0.074(3) -0.0046(19) 0.001(3) 0.026(2)

loop_
_atom_type_symbol
_atom_type_description
_atom_type_scat_dispersion_real
_atom_type_scat_dispersion_imag
_atom_type_scat_source
C C 0.0181 0.0091 'International Tables Vol C Tables 4.2.6.8 and 6.1.1.4'
H H 0.0000 0.0000 'International Tables Vol C Tables 4.2.6.8 and 6.1.1.4'
O O 0.0492 0.0322 'International Tables Vol C Tables 4.2.6.8 and 6.1.1.4'
S S 0.3331 0.5567 'International Tables Vol C Tables 4.2.6.8 and 6.1.1.4'

loop_
_geom_angle_atom_site_label_1
_geom_angle_atom_site_label_2
_geom_angle_atom_site_label_3
_geom_angle
O002 S01 C008 109.48(15)
O002 S01 C00B 109.14(15)
O003 S01 O002 117.48(18)
O003 S01 C008 108.51(15)
O003 S01 C00B 108.95(16)
C008 S01 C00B 102.18(14)
C00A C004 C00H 120.2(3)
C00C C004 C00A 120.5(3)
C00C C004 C00H 119.3(3)
C006 C005 C00F 120.8(3)
C00B C005 C006 115.6(3)
C00B C005 C00F 123.6(3)
C005 C006 H006 118.7
C009 C006 C005 122.7(3)
C009 C006 H006 118.7
C00A C007 C009 122.2(3)
C00E C007 C009 118.7(3)
C00E C007 C00A 119.1(3)
C00D C008 S01 120.8(2)
C00I C008 S01 116.0(2)
C00I C008 C00D 122.9(3)
C006 C009 C007 119.8(3)
C00P C009 C006 119.1(3)
C00P C009 C007 120.9(3)
C004 C00A C00U 117.7(3)
C007 C00A C004 118.9(3)
C007 C00A C00U 123.3(3)
C005 C00B S01 121.1(2)
C00M C00B S01 115.7(2)
C00M C00B C005 123.0(3)
C004 C00C C00Y 119.1(3)
C00J C00C C004 119.1(3)
C00J C00C C00Y 121.8(3)
C008 C00D C00F 123.5(3)
C00K C00D C008 115.6(3)
C00K C00D C00F 120.9(3)
C007 C00E H00E 119.0
C00J C00E C007 121.9(3)
C00J C00E H00E 119.0
C005 C00F C00D 112.9(2)
C005 C00F C013 107.5(3)
C00D C00F C013 107.4(3)
C017 C00F C005 109.9(3)
C017 C00F C00D 109.8(3)
C017 C00F C013 109.1(4)
C00K C00G C00N 119.2(3)
C00K C00G C00O 120.3(3)
C00N C00G C00O 120.5(3)
C00T C00H C004 119.8(4)
C00W C00H C004 120.0(3)
C00W C00H C00T 120.1(3)
C008 C00I H00I 120.3
C00N C00I C008 119.3(3)
C00N C00I H00I 120.3
C00C C00J H00J 119.8
C00E C00J C00C 120.4(3)
C00E C00J H00J 119.8
C00D C00K H00K 118.6
C00G C00K C00D 122.7(3)
C00G C00K H00K 118.6
C00Q C00L C00R 119.5(3)
C00V C00L C00Q 120.0(3)
C00V C00L C00R 120.5(3)
C00B C00M H00M 120.2
C00P C00M C00B 119.5(3)
C00P C00M H00M 120.2
C00G C00N H00N 119.9
C00I C00N C00G 120.2(3)
C00I C00N H00N 119.9
C00R C00O C00G 121.5(3)
C00Z C00O C00G 118.4(3)
C00Z C00O C00R 120.1(3)
C009 C00P H00P 120.0
C00M C00P C009 120.1(3)
C00M C00P H00P 120.0
C00L C00Q C015 119.7(4)
C00S C00Q C00L 120.6(3)
C00S C00Q C015 119.7(4)
C00L C00R C00X 118.0(3)
C00O C00R C00L 118.4(3)
C00O C00R C00X 123.6(3)
C00Q C00S C011 118.6(3)
C016 C00S C00Q 118.7(4)
C016 C00S C011 122.7(4)
C012 C00T C00H 118.7(3)
C01C C00T C00H 118.3(4)
C01C C00T C012 123.0(4)
C00A C00U H00U 119.1
C014 C00U C00A 121.8(3)
C014 C00U H00U 119.1
C00L C00V C018 118.7(4)
C010 C00V C00L 119.2(3)
C010 C00V C018 122.1(4)
C00H C00W C014 118.5(3)
C019 C00W C00H 118.4(4)
C019 C00W C014 123.2(4)
C00R C00X H00X 119.1
C011 C00X C00R 121.8(3)
C011 C00X H00X 119.1
C00C C00Y H00Y 119.4
C012 C00Y C00C 121.1(4)
C012 C00Y H00Y 119.4
C00O C00Z H00Z 119.4
C010 C00Z C00O 121.1(4)
C010 C00Z H00Z 119.4
C00V C010 H010 119.7
C00Z C010 C00V 120.6(4)
C00Z C010 H010 119.7
C00S C011 H011 119.2
C00X C011 C00S 121.5(4)
C00X C011 H011 119.2
C00T C012 H012 119.0
C00Y C012 C00T 121.9(3)
C00Y C012 H012 119.0
C00F C013 H01A 109.5
C00F C013 H01B 109.5
C00F C013 H01C 109.5
H01A C013 H01B 109.5
H01A C013 H01C 109.5
H01B C013 H01C 109.5
C00U C014 C00W 121.8(4)
C00U C014 H014 119.1
C00W C014 H014 119.1
C01A C015 C00Q 118.1(4)
C01D C015 C00Q 119.4(5)
C01D C015 C01A 122.6(4)
C00S C016 H016 119.6
C01B C016 C00S 120.9(5)
C01B C016 H016 119.6
C00F C017 H01D 109.5
C00F C017 H01E 109.5
C00F C017 H01F 109.5
H01D C017 H01E 109.5
H01D C017 H01F 109.5
H01E C017 H01F 109.5
C00V C018 H018 119.3
C01A C018 C00V 121.4(4)
C01A C018 H018 119.3
C00W C019 H019 119.6
C01E C019 C00W 120.8(5)
C01E C019 H019 119.6
C015 C01A H01G 119.0
C018 C01A C015 122.1(4)
C018 C01A H01G 119.0
C016 C01B H01H 119.9
C016 C01B C01D 120.3(4)
C01D C01B H01H 119.9
C00T C01C H01I 119.5
C01E C01C C00T 120.9(4)
C01E C01C H01I 119.5
C015 C01D H01J 119.5
C01B C01D C015 121.1(4)
C01B C01D H01J 119.5
C019 C01E H01K 119.2
C01C C01E C019 121.5(4)
C01C C01E H01K 119.2

loop_
_geom_bond_atom_site_label_1
_geom_bond_atom_site_label_2
_geom_bond_distance
S01 O002 1.434(3)
S01 O003 1.435(3)
S01 C008 1.752(3)
S01 C00B 1.748(3)
C004 C00A 1.421(4)
C004 C00C 1.420(5)
C004 C00H 1.429(4)
C005 C006 1.400(4)
C005 C00B 1.396(4)
C005 C00F 1.538(4)
C006 H006 0.9300
C006 C009 1.395(4)
C007 C009 1.491(4)
C007 C00A 1.414(4)
C007 C00E 1.398(5)
C008 C00D 1.395(4)
C008 C00I 1.397(4)
C009 C00P 1.396(5)
C00A C00U 1.436(5)
C00B C00M 1.393(4)
C00C C00J 1.393(5)
C00C C00Y 1.438(5)
C00D C00F 1.545(4)
C00D C00K 1.401(4)
C00E H00E 0.9300
C00E C00J 1.380(5)
C00F C013 1.550(5)
C00F C017 1.539(5)
C00G C00K 1.390(5)
C00G C00N 1.392(5)
C00G C00O 1.495(4)
C00H C00T 1.423(5)
C00H C00W 1.425(6)
C00I H00I 0.9300
C00I C00N 1.370(5)
C00J H00J 0.9300
C00K H00K 0.9300
C00L C00Q 1.430(5)
C00L C00R 1.429(4)
C00L C00V 1.409(5)
C00M H00M 0.9300
C00M C00P 1.373(5)
C00N H00N 0.9300
C00O C00R 1.408(5)
C00O C00Z 1.395(5)
C00P H00P 0.9300
C00Q C00S 1.411(6)
C00Q C015 1.422(5)
C00R C00X 1.439(5)
C00S C011 1.428(6)
C00S C016 1.405(6)
C00T C012 1.429(7)
C00T C01C 1.412(6)
C00U H00U 0.9300
C00U C014 1.356(5)
C00V C010 1.396(6)
C00V C018 1.438(5)
C00W C014 1.413(6)
C00W C019 1.411(5)
C00X H00X 0.9300
C00X C011 1.348(5)
C00Y H00Y 0.9300
C00Y C012 1.334(6)
C00Z H00Z 0.9300
C00Z C010 1.381(5)
C010 H010 0.9300
C011 H011 0.9300
C012 H012 0.9300
C013 H01A 0.9600
C013 H01B 0.9600
C013 H01C 0.9600
C014 H014 0.9300
C015 C01A 1.437(8)
C015 C01D 1.377(7)
C016 H016 0.9300
C016 C01B 1.377(7)
C017 H01D 0.9600
C017 H01E 0.9600
C017 H01F 0.9600
C018 H018 0.9300
C018 C01A 1.328(8)
C019 H019 0.9300
C019 C01E 1.368(8)
C01A H01G 0.9300
C01B H01H 0.9300
C01B C01D 1.384(9)
C01C H01I 0.9300
C01C C01E 1.368(9)
C01D H01J 0.9300
C01E H01K 0.9300
